data_7119567
loop_
_publ_author_name
'Liu, Cui-Lian'
'Zhou, Li-Peng'
'Tripathy, Debakanta'
'Sun, Qing-Fu'

_publ_section_title
;
 Self-assembly of stable luminescent lanthanide supramolecular M4L6 cages
 with sensing properties toward nitroaromatics.
;
_journal_issue 16
_journal_name_full 'Chemical communications (Cambridge, England)'
_journal_page_first 2459
_journal_page_last 2462
_journal_paper_doi 10.1039/c7cc00189d
_journal_volume 53
_journal_year 2017
_chemical_formula_moiety 'C168 H132 Eu4 N36 O24,12(C F3 O3 S), 3(O)'
_chemical_formula_sum 'C180 H132 Eu4 F36 N36 O63 S12'
_chemical_formula_weight 5483.77
_chemical_name_common 'lanthanide tetrahedron'
_chemical_name_systematic Eu4L6
_chemical_properties_physical ', Air-sensitive'
_space_group_crystal_system trigonal
_space_group_IT_number 148
_space_group_name_Hall '-R 3'
_space_group_name_H-M_alt 'R -3 :H'
_symmetry_space_group_name_Hall '-R 3'
_symmetry_space_group_name_H-M 'R -3 :H'
_atom_sites_solution_hydrogens geom
_audit_creation_method SHELXL-2014/6
_audit_update_record
;
2016-08-15 deposited with the CCDC.
2017-01-30 downloaded from the CCDC.
;
_cell_angle_alpha 90
_cell_angle_beta 90
_cell_angle_gamma 120
_cell_formula_units_Z 6
_cell_length_a 25.300(4)
_cell_length_b 25.300(4)
_cell_length_c 64.395(13)
_cell_measurement_reflns_used 320
_cell_measurement_temperature 293(2)
_cell_measurement_theta_max 27.473
_cell_measurement_theta_min 1.353
_cell_volume 35696(11)
_computing_cell_refinement HKL2000
_computing_data_collection Blu-Ice
_computing_data_reduction HKL2000
_computing_structure_refinement 'SHELXL-2014/6 (Sheldrick, 2014)'
_computing_structure_solution 'SHELXS-2014/6 (Sheldrick, 2014)'
_diffrn_ambient_temperature 293(2)
_diffrn_measured_fraction_theta_full 0.396
_diffrn_measured_fraction_theta_max 0.818
_diffrn_measurement_device_type 'Bruker P4'
_diffrn_measurement_method '\w scans'
_diffrn_radiation_type synchrotron
_diffrn_radiation_wavelength 0.97944
_diffrn_reflns_av_R_equivalents 0.0881
_diffrn_reflns_av_unetI/netI 0.0645
_diffrn_reflns_Laue_measured_fraction_full 0.396
_diffrn_reflns_Laue_measured_fraction_max 0.818
_diffrn_reflns_limit_h_max 20
_diffrn_reflns_limit_h_min -20
_diffrn_reflns_limit_k_max 23
_diffrn_reflns_limit_k_min -23
_diffrn_reflns_limit_l_max 60
_diffrn_reflns_limit_l_min -60
_diffrn_reflns_number 27764
_diffrn_reflns_point_group_measured_fraction_full 0.396
_diffrn_reflns_point_group_measured_fraction_max 0.818
_diffrn_reflns_theta_full 35.991
_diffrn_reflns_theta_max 27.473
_diffrn_reflns_theta_min 1.353
_diffrn_source 'SSRF BL17U beamline'
_exptl_absorpt_coefficient_mu 2.920
_exptl_absorpt_correction_type none
_exptl_crystal_colour yellow
_exptl_crystal_density_diffrn 1.531
_exptl_crystal_description block
_exptl_crystal_F_000 16416
_exptl_crystal_preparation ', Luminescent'
_exptl_crystal_recrystallization_method 'Vapour deposition'
_exptl_crystal_size_max 0.08
_exptl_crystal_size_mid 0.08
_exptl_crystal_size_min 0.06
_refine_diff_density_max 0.830
_refine_diff_density_min -0.665
_refine_diff_density_rms 0.120
_refine_ls_extinction_method none
_refine_ls_goodness_of_fit_ref 1.444
_refine_ls_hydrogen_treatment constr
_refine_ls_matrix_type full
_refine_ls_number_parameters 899
_refine_ls_number_reflns 5701
_refine_ls_number_restraints 1242
_refine_ls_restrained_S_all 1.394
_refine_ls_R_factor_all 0.1032
_refine_ls_R_factor_gt 0.0965
_refine_ls_shift/su_max 0.001
_refine_ls_shift/su_mean 0.000
_refine_ls_structure_factor_coef Fsqd
_refine_ls_weighting_details 'w=1/[\s^2^(Fo^2^)+(0.2000P)^2^] where P=(Fo^2^+2Fc^2^)/3'
_refine_ls_weighting_scheme calc
_refine_ls_wR_factor_gt 0.2999
_refine_ls_wR_factor_ref 0.3103
_reflns_Friedel_coverage 0.000
_reflns_number_gt 4860
_reflns_number_total 5701
_reflns_threshold_expression 'I > 2\s(I)'
_cod_data_source_file c7cc00189d2.cif
_cod_data_source_block r-3
_cod_depositor_comments 'Adding full bibliography for 7119567.cif.'
_cod_original_cell_volume 35696(12)
_cod_database_code 7119567
_shelx_space_group_comment
;
The symmetry employed for this shelxl refinement is uniquely defined
by the following loop, which should always be used as a source of
symmetry information in preference to the above space-group names.
They are only intended as comments.
;
_shelxl_version_number 2014/6

loop_
_space_group_symop_operation_xyz
'x, y, z'
'-y, x-y, z'
'-x+y, -x, z'
'x+2/3, y+1/3, z+1/3'
'-y+2/3, x-y+1/3, z+1/3'
'-x+y+2/3, -x+1/3, z+1/3'
'x+1/3, y+2/3, z+2/3'
'-y+1/3, x-y+2/3, z+2/3'
'-x+y+1/3, -x+2/3, z+2/3'
'-x, -y, -z'
'y, -x+y, -z'
'x-y, x, -z'
'-x+2/3, -y+1/3, -z+1/3'
'y+2/3, -x+y+1/3, -z+1/3'
'x-y+2/3, x+1/3, -z+1/3'
'-x+1/3, -y+2/3, -z+2/3'
'y+1/3, -x+y+2/3, -z+2/3'
'x-y+1/3, x+2/3, -z+2/3'

loop_
_atom_site_label
_atom_site_type_symbol
_atom_site_fract_x
_atom_site_fract_y
_atom_site_fract_z
_atom_site_U_iso_or_equiv
_atom_site_adp_type
_atom_site_occupancy
_atom_site_site_symmetry_order
_atom_site_calc_flag
_atom_site_refinement_flags_posn
_atom_site_refinement_flags_adp
_atom_site_refinement_flags_occupancy
Eu1 Eu 0.36675(3) 0.38852(3) 0.44909(2) 0.1200(6) Uani 1 1 d . U .
Eu2 Eu 0.3333 0.6667 0.30857(2) 0.1113(7) Uani 1 3 d S TU P
C1_1 C 0.3599(10) 0.2490(7) 0.4286(3) 0.188(6) Uani 1 1 d D U .
H1A_1 H 0.3160 0.2256 0.4268 0.225 Uiso 1 1 calc R U .
H1B_1 H 0.3707 0.2379 0.4417 0.225 Uiso 1 1 calc R U .
C2_1 C 0.3936(11) 0.2396(8) 0.4101(4) 0.203(7) Uani 1 1 d D U .
H2A_1 H 0.4201 0.2249 0.4151 0.244 Uiso 1 1 calc R U .
H2B_1 H 0.3645 0.2099 0.4005 0.244 Uiso 1 1 calc R U .
O3_1 O 0.4286(7) 0.2974(6) 0.4002(2) 0.186(4) Uani 1 1 d D U .
C4_1 C 0.4163(8) 0.3351(7) 0.4123(3) 0.147(4) Uani 1 1 d D U .
N5_1 N 0.3830(7) 0.3161(5) 0.4274(2) 0.146(3) Uani 1 1 d D U .
N6_1 N 0.4467(4) 0.4362(4) 0.42053(11) 0.117(3) Uani 1 1 d DG U .
C7_1 C 0.4497(4) 0.3983(3) 0.40555(15) 0.138(4) Uani 1 1 d DG U .
C8_1 C 0.4778(5) 0.4223(5) 0.38660(14) 0.159(5) Uani 1 1 d DG U .
H8_1 H 0.4799 0.3969 0.3766 0.191 Uiso 1 1 calc R U .
C9_1 C 0.5030(5) 0.4843(5) 0.38263(12) 0.165(6) Uani 1 1 d DG U .
H9_1 H 0.5218 0.5003 0.3700 0.198 Uiso 1 1 calc R U .
C10_1 C 0.5000(5) 0.5222(4) 0.39761(15) 0.150(5) Uani 1 1 d DG U .
H10_1 H 0.5168 0.5637 0.3950 0.180 Uiso 1 1 calc R U .
C11_1 C 0.4718(4) 0.4982(4) 0.41656(13) 0.116(3) Uani 1 1 d DG U .
C12_1 C 0.4627(6) 0.5299(6) 0.4339(2) 0.103(3) Uani 1 1 d D U .
O13_1 O 0.4321(4) 0.5009(4) 0.44855(14) 0.117(2) Uani 1 1 d D U .
N14_1 N 0.4894(5) 0.5894(5) 0.43311(18) 0.125(3) Uani 1 1 d D U .
H14_1 H 0.5143 0.6076 0.4230 0.150 Uiso 1 1 calc R U .
C15_1 C 0.4803(4) 0.6276(4) 0.44807(14) 0.119(4) Uani 1 1 d DG U .
C16_1 C 0.4212(4) 0.6114(4) 0.45379(18) 0.147(5) Uani 1 1 d DG U .
H16_1 H 0.3883 0.5755 0.4488 0.177 Uiso 1 1 calc R U .
C17_1 C 0.4111(3) 0.6489(5) 0.46702(19) 0.161(5) Uani 1 1 d DG U .
H17_1 H 0.3715 0.6381 0.4708 0.194 Uiso 1 1 calc R U .
C18_1 C 0.4602(5) 0.7025(5) 0.47452(16) 0.149(5) Uani 1 1 d DG U .
H18_1 H 0.4534 0.7276 0.4834 0.179 Uiso 1 1 calc R U .
C19_1 C 0.5193(4) 0.7187(4) 0.46880(15) 0.124(4) Uani 1 1 d DG U .
C20_1 C 0.5294(3) 0.6812(4) 0.45558(14) 0.108(3) Uani 1 1 d DG U .
C21_1 C 0.5895(6) 0.6968(6) 0.4507(2) 0.121(4) Uani 1 1 d D U .
H21_1 H 0.5972 0.6719 0.4421 0.145 Uiso 1 1 calc R U .
C22_1 C 0.6375(7) 0.7501(7) 0.4590(2) 0.135(4) Uani 1 1 d D U .
H22_1 H 0.6775 0.7602 0.4561 0.162 Uiso 1 1 calc R U .
C23_1 C 0.6260(7) 0.7888(7) 0.4716(2) 0.140(4) Uani 1 1 d D U .
H23_1 H 0.6581 0.8250 0.4768 0.168 Uiso 1 1 calc R U .
C24_1 C 0.5672(7) 0.7724(6) 0.4761(2) 0.123(4) Uani 1 1 d D U .
N25_1 N 0.5579(6) 0.8137(6) 0.48890(18) 0.145(4) Uani 1 1 d D U .
H25_1 H 0.5462 0.8033 0.5015 0.174 Uiso 1 1 calc R U .
C26_1 C 0.5665(7) 0.8664(7) 0.4822(2) 0.127(4) Uani 1 1 d D U .
O27_1 O 0.5817(4) 0.8815(4) 0.46378(14) 0.125(3) Uani 1 1 d D U .
N28_1 N 0.5773(5) 0.9618(5) 0.48695(17) 0.123(3) Uani 1 1 d D U .
C29_1 C 0.5597(8) 0.9081(7) 0.4961(2) 0.138(4) Uani 1 1 d D U .
C30_1 C 0.5442(10) 0.9005(9) 0.5172(2) 0.179(6) Uani 1 1 d D U .
H30_1 H 0.5362 0.8654 0.5244 0.214 Uiso 1 1 calc R U .
C31_1 C 0.5415(11) 0.9483(9) 0.5268(3) 0.182(6) Uani 1 1 d D U .
H31_1 H 0.5260 0.9421 0.5403 0.219 Uiso 1 1 calc R U .
C32_1 C 0.5595(9) 1.0020(8) 0.5181(2) 0.160(5) Uani 1 1 d D U .
H32_1 H 0.5611 1.0345 0.5254 0.192 Uiso 1 1 calc R U .
C33_1 C 0.5756(7) 1.0068(7) 0.4978(2) 0.137(4) Uani 1 1 d D U .
C34_1 C 0.5962(8) 1.0612(7) 0.4864(3) 0.146(4) Uani 1 1 d D U .
N35_1 N 0.6122(6) 1.0670(6) 0.4668(2) 0.152(4) Uani 1 1 d D U .
C36_1 C 0.6273(10) 1.1292(7) 0.4614(3) 0.199(7) Uani 1 1 d D U .
H36A_1 H 0.6003 1.1282 0.4505 0.239 Uiso 1 1 calc R U .
H36B_1 H 0.6690 1.1520 0.4563 0.239 Uiso 1 1 calc R U .
C37_1 C 0.6203(11) 1.1582(8) 0.4801(3) 0.204(8) Uani 1 1 d D U .
H37A_1 H 0.5923 1.1731 0.4777 0.245 Uiso 1 1 calc R U .
H37B_1 H 0.6593 1.1918 0.4846 0.245 Uiso 1 1 calc R U .
O38_1 O 0.5955(6) 1.1081(6) 0.49563(19) 0.186(4) Uani 1 1 d D U .
C1_2 C 0.3258(9) 0.2636(8) 0.4877(3) 0.207(8) Uani 1 1 d D U .
H1A_2 H 0.3456 0.2929 0.4988 0.248 Uiso 1 1 calc R U .
H1B_2 H 0.3524 0.2487 0.4830 0.248 Uiso 1 1 calc R U .
C2_2 C 0.2623(11) 0.2101(10) 0.4947(3) 0.251(11) Uani 1 1 d D U .
H2A_2 H 0.2637 0.1727 0.4964 0.301 Uiso 1 1 calc R U .
H2B_2 H 0.2495 0.2197 0.5076 0.301 Uiso 1 1 calc R U .
O3_2 O 0.2217(7) 0.2042(6) 0.4779(2) 0.216(6) Uani 1 1 d D U .
C4_2 C 0.2544(9) 0.2563(8) 0.4664(3) 0.180(7) Uani 1 1 d D U .
N5_2 N 0.3086(7) 0.2901(6) 0.4705(2) 0.156(4) Uani 1 1 d D U .
N6_2 N 0.2566(5) 0.3145(5) 0.43826(17) 0.136(3) Uani 1 1 d D U .
C7_2 C 0.2216(7) 0.2622(7) 0.4486(2) 0.164(6) Uani 1 1 d D U .
C8_2 C 0.1599(7) 0.2235(8) 0.4438(3) 0.178(7) Uani 1 1 d D U .
H8_2 H 0.1356 0.1889 0.4517 0.213 Uiso 1 1 calc R U .
C9_2 C 0.1372(7) 0.2388(8) 0.4272(3) 0.176(7) Uani 1 1 d D U .
H9_2 H 0.0973 0.2122 0.4230 0.211 Uiso 1 1 calc R U .
C10_2 C 0.1716(6) 0.2929(7) 0.4164(3) 0.158(5) Uani 1 1 d D U .
H10_2 H 0.1549 0.3036 0.4055 0.190 Uiso 1 1 calc R U .
C11_2 C 0.2316(6) 0.3303(6) 0.4225(2) 0.131(4) Uani 1 1 d D U .
C12_2 C 0.2763(6) 0.3886(7) 0.4132(2) 0.134(4) Uani 1 1 d D U .
O13_2 O 0.3285(4) 0.4158(4) 0.41971(14) 0.133(3) Uani 1 1 d D U .
N14_2 N 0.2563(5) 0.4140(5) 0.3999(2) 0.150(4) Uani 1 1 d D U .
H14_2 H 0.2208 0.3931 0.3944 0.180 Uiso 1 1 calc R U .
C15_2 C 0.2967(7) 0.4801(6) 0.3944(2) 0.145(4) Uani 1 1 d D U .
C16_2 C 0.2969(9) 0.5242(8) 0.4057(3) 0.179(6) Uani 1 1 d D U .
H16_2 H 0.2687 0.5155 0.4163 0.215 Uiso 1 1 calc R U .
C17_2 C 0.3415(9) 0.5847(8) 0.4009(3) 0.179(6) Uani 1 1 d D U .
H17_2 H 0.3447 0.6161 0.4092 0.215 Uiso 1 1 calc R U .
C18_2 C 0.3799(8) 0.5986(7) 0.3847(3) 0.164(5) Uani 1 1 d D U .
H18_2 H 0.4083 0.6392 0.3819 0.197 Uiso 1 1 calc R U .
C19_2 C 0.3771(7) 0.5514(6) 0.3719(2) 0.134(4) Uani 1 1 d D U .
C20_2 C 0.3370(6) 0.4918(6) 0.3778(2) 0.124(4) Uani 1 1 d D U .
C21_2 C 0.3337(9) 0.4433(8) 0.3659(3) 0.164(5) Uani 1 1 d D U .
H21_2 H 0.3063 0.4028 0.3693 0.197 Uiso 1 1 calc R U .
C22_2 C 0.3739(10) 0.4587(8) 0.3488(3) 0.191(7) Uani 1 1 d D U .
H22_2 H 0.3722 0.4277 0.3405 0.229 Uiso 1 1 calc R U .
C23_2 C 0.4167(9) 0.5204(8) 0.3439(3) 0.175(6) Uani 1 1 d D U .
H23_2 H 0.4444 0.5298 0.3330 0.211 Uiso 1 1 calc R U .
C24_2 C 0.4164(7) 0.5657(7) 0.3554(3) 0.145(4) Uani 1 1 d D U .
N25_2 N 0.4551(6) 0.6282(6) 0.3497(2) 0.152(4) Uani 1 1 d D U .
H25_2 H 0.4917 0.6480 0.3545 0.183 Uiso 1 1 calc R U .
C26_2 C 0.4351(6) 0.6559(6) 0.3373(2) 0.122(4) Uani 1 1 d D U .
O27_2 O 0.3798(4) 0.6322(4) 0.33336(14) 0.117(2) Uani 1 1 d D U .
N28_2 N 0.4500(5) 0.7260(5) 0.31129(17) 0.116(3) Uani 1 1 d D U .
C29_2 C 0.4775(6) 0.7140(6) 0.3267(2) 0.121(4) Uani 1 1 d D U .
C30_2 C 0.5394(6) 0.7526(6) 0.3313(3) 0.139(5) Uani 1 1 d D U .
H30_2 H 0.5591 0.7455 0.3422 0.167 Uiso 1 1 calc R U .
C31_2 C 0.5682(7) 0.8016(8) 0.3182(3) 0.176(6) Uani 1 1 d D U .
H31_2 H 0.6094 0.8286 0.3206 0.211 Uiso 1 1 calc R U .
C32_2 C 0.5421(7) 0.8134(7) 0.3027(3) 0.169(6) Uani 1 1 d D U .
H32_2 H 0.5646 0.8469 0.2941 0.203 Uiso 1 1 calc R U .
C33_2 C 0.4826(6) 0.7764(6) 0.2996(2) 0.133(4) Uani 1 1 d D U .
C34_2 C 0.4476(8) 0.7850(8) 0.2842(3) 0.155(5) Uani 1 1 d D U .
N35_2 N 0.3876(6) 0.7508(6) 0.2826(2) 0.149(4) Uani 1 1 d D U .
C36_2 C 0.3705(8) 0.7796(10) 0.2657(3) 0.196(7) Uani 1 1 d D U .
H36A_2 H 0.3523 0.7516 0.2542 0.235 Uiso 1 1 calc R U .
H36B_2 H 0.3415 0.7911 0.2708 0.235 Uiso 1 1 calc R U .
C37_2 C 0.4275(9) 0.8342(10) 0.2591(4) 0.222(9) Uani 1 1 d D U .
H37A_2 H 0.4270 0.8712 0.2627 0.266 Uiso 1 1 calc R U .
H37B_2 H 0.4335 0.8335 0.2443 0.266 Uiso 1 1 calc R U .
O38_2 O 0.4760(6) 0.8303(6) 0.2708(2) 0.198(5) Uani 1 1 d D U .
S1_3 S 0.59929(19) 0.7020(2) 0.38506(6) 0.1361(13) Uani 1 1 d D U .
O1_3 O 0.5690(7) 0.6601(7) 0.3684(2) 0.215(5) Uani 1 1 d D U .
O2_3 O 0.6274(6) 0.7662(5) 0.3812(2) 0.191(5) Uani 1 1 d D U .
O3_3 O 0.5625(6) 0.6811(6) 0.40281(19) 0.196(5) Uani 1 1 d D U .
C1_3 C 0.6575(7) 0.6935(7) 0.3905(3) 0.205(6) Uani 1 1 d D U .
F1_3 F 0.6962(6) 0.7015(6) 0.3748(3) 0.278(7) Uani 1 1 d D U .
F2_3 F 0.6443(6) 0.6401(6) 0.3978(4) 0.320(9) Uani 1 1 d D U .
F3_3 F 0.6950(7) 0.7324(7) 0.4053(3) 0.296(7) Uani 1 1 d D U .
S1_4 S 0.4992(9) 0.8478(7) 0.5781(2) 0.322(7) Uani 0.690(8) 1 d D U P
O1_4 O 0.4912(17) 0.8986(12) 0.5752(4) 0.337(15) Uani 0.690(8) 1 d D U P
O2_4 O 0.5528(15) 0.8574(19) 0.5893(7) 0.46(2) Uani 0.690(8) 1 d D U P
O3_4 O 0.4868(19) 0.8146(14) 0.5594(4) 0.392(18) Uani 0.690(8) 1 d D U P
C1_4 C 0.4444(13) 0.8025(12) 0.5936(4) 0.394(17) Uani 0.690(8) 1 d D U P
F1_4 F 0.4444(18) 0.7507(10) 0.5972(5) 0.424(18) Uani 0.690(8) 1 d D U P
F2_4 F 0.3894(10) 0.785(2) 0.5857(7) 0.51(2) Uani 0.690(8) 1 d D U P
F3_4 F 0.449(2) 0.8304(16) 0.6119(4) 0.436(18) Uani 0.690(8) 1 d D U P
S1_5 S 0.4352(9) 0.4441(8) 0.1969(3) 0.420(9) Uiso 0.977(8) 1 d D U P
O1_5 O 0.4119(12) 0.4576(12) 0.1793(4) 0.353(13) Uiso 0.977(8) 1 d D U P
O2_5 O 0.4969(10) 0.4595(13) 0.2003(5) 0.357(13) Uiso 0.977(8) 1 d D U P
O3_5 O 0.3926(17) 0.3821(12) 0.2040(7) 0.56(3) Uiso 0.977(8) 1 d D U P
C1_5 C 0.4196(10) 0.4753(11) 0.2165(4) 0.50(3) Uiso 0.977(8) 1 d D U P
F1_5 F 0.4240(12) 0.4508(12) 0.2342(3) 0.389(13) Uiso 0.977(8) 1 d D U P
F2_5 F 0.3597(9) 0.4554(10) 0.2166(3) 0.344(10) Uiso 0.977(8) 1 d D U P
F3_5 F 0.4574(13) 0.5350(9) 0.2153(5) 0.459(17) Uiso 0.977(8) 1 d D U P
S1_6 S 0.2492(5) 0.2414(5) 0.37598(17) 0.272(4) Uiso 1 1 d D U .
O1_6 O 0.2287(11) 0.2825(9) 0.3719(4) 0.312(10) Uiso 1 1 d D U .
O2_6 O 0.2708(14) 0.2351(15) 0.3956(3) 0.429(18) Uiso 1 1 d D U .
O3_6 O 0.2063(11) 0.1806(9) 0.3679(4) 0.359(13) Uiso 1 1 d D U .
C1_6 C 0.3022(10) 0.2532(9) 0.3593(3) 0.323(16) Uiso 1 1 d D U .
F1_6 F 0.3504(8) 0.3085(10) 0.3610(4) 0.389(13) Uiso 1 1 d D U .
F2_6 F 0.2812(11) 0.2466(12) 0.3400(3) 0.377(12) Uiso 1 1 d D U .
F3_6 F 0.3207(11) 0.2120(11) 0.3620(4) 0.414(14) Uiso 1 1 d D U .
S1_7 S 0.6667 1.3333 0.4800(5) 0.367(11) Uiso 1 3 d DS U P
O1_7 O 0.6818(16) 1.3968(9) 0.4820(6) 0.394(16) Uiso 1 1 d D U .
C1_7 C 0.6667 1.3333 0.4545(6) 0.49(3) Uiso 1 3 d DS U P
F1_7 F 0.6667(18) 1.2874(12) 0.4462(5) 0.450(17) Uiso 1 1 d D U .
O1_8 O 0.5117(11) 0.7658(12) 0.5282(4) 0.328(11) Uiso 1 1 d . . .

loop_
_atom_site_aniso_label
_atom_site_aniso_U_11
_atom_site_aniso_U_22
_atom_site_aniso_U_33
_atom_site_aniso_U_23
_atom_site_aniso_U_13
_atom_site_aniso_U_12
Eu1 0.1325(8) 0.1254(8) 0.0959(8) 0.0070(4) -0.0170(4) 0.0599(5)
Eu2 0.1186(8) 0.1186(8) 0.0968(10) 0.000 0.000 0.0593(4)
C1_1 0.271(18) 0.128(8) 0.149(13) -0.013(8) -0.051(10) 0.089(11)
C2_1 0.258(19) 0.153(10) 0.219(18) -0.043(11) -0.051(13) 0.117(12)
O3_1 0.254(12) 0.163(8) 0.165(10) -0.048(8) -0.032(8) 0.123(9)
C4_1 0.181(13) 0.144(7) 0.127(11) -0.022(7) -0.033(8) 0.090(9)
N5_1 0.190(10) 0.135(6) 0.114(8) -0.010(6) -0.038(6) 0.082(7)
N6_1 0.121(6) 0.132(6) 0.100(6) -0.017(5) -0.030(5) 0.064(6)
C7_1 0.155(11) 0.141(7) 0.117(9) -0.023(7) -0.016(7) 0.073(9)
C8_1 0.169(13) 0.182(10) 0.123(9) -0.024(9) 0.000(9) 0.085(11)
C9_1 0.167(13) 0.178(11) 0.116(10) -0.012(9) 0.022(10) 0.060(12)
C10_1 0.151(11) 0.153(10) 0.102(8) -0.013(7) -0.004(8) 0.044(9)
C11_1 0.102(8) 0.129(7) 0.099(7) -0.012(6) -0.010(6) 0.046(7)
C12_1 0.109(9) 0.116(6) 0.092(7) -0.001(6) -0.016(6) 0.062(7)
O13_1 0.123(6) 0.135(5) 0.096(6) 0.002(4) -0.009(5) 0.066(5)
N14_1 0.130(8) 0.128(7) 0.116(8) -0.009(6) -0.008(6) 0.064(6)
C15_1 0.127(7) 0.127(8) 0.128(10) 0.000(7) -0.011(7) 0.083(7)
C16_1 0.129(8) 0.148(10) 0.175(13) 0.002(9) 0.009(9) 0.076(8)
C17_1 0.135(9) 0.167(12) 0.201(15) -0.019(10) 0.006(10) 0.090(8)
C18_1 0.147(8) 0.160(11) 0.170(13) -0.004(10) 0.013(10) 0.100(8)
C19_1 0.137(7) 0.138(9) 0.118(10) 0.001(7) 0.001(8) 0.084(7)
C20_1 0.130(7) 0.117(8) 0.093(8) 0.007(6) 0.000(7) 0.074(6)
C21_1 0.129(7) 0.143(9) 0.109(9) -0.012(8) -0.013(7) 0.082(7)
C22_1 0.143(9) 0.152(11) 0.124(11) -0.030(9) -0.013(8) 0.084(7)
C23_1 0.150(8) 0.160(11) 0.123(11) -0.031(9) -0.018(9) 0.088(9)
C24_1 0.157(8) 0.138(9) 0.097(9) -0.010(7) -0.003(8) 0.090(7)
N25_1 0.202(10) 0.163(9) 0.099(8) -0.008(6) 0.003(7) 0.114(9)
C26_1 0.157(10) 0.140(9) 0.099(8) -0.015(7) -0.009(9) 0.086(9)
O27_1 0.159(7) 0.148(7) 0.089(5) -0.015(5) -0.002(6) 0.092(6)
N28_1 0.134(8) 0.145(8) 0.097(7) -0.036(6) -0.021(6) 0.075(8)
C29_1 0.178(12) 0.170(10) 0.095(8) -0.021(7) 0.003(9) 0.109(11)
C30_1 0.269(17) 0.215(13) 0.114(9) 0.003(9) 0.039(12) 0.168(14)
C31_1 0.281(18) 0.212(15) 0.102(10) -0.023(8) 0.010(11) 0.159(16)
C32_1 0.216(15) 0.191(12) 0.106(8) -0.033(8) -0.003(10) 0.126(13)
C33_1 0.160(11) 0.167(9) 0.099(8) -0.041(7) -0.024(8) 0.093(10)
C34_1 0.156(11) 0.142(9) 0.133(10) -0.044(7) -0.008(10) 0.068(10)
N35_1 0.165(10) 0.136(8) 0.137(8) -0.019(7) -0.003(9) 0.062(8)
C36_1 0.252(18) 0.124(10) 0.164(11) -0.038(8) -0.003(13) 0.051(12)
C37_1 0.249(18) 0.140(10) 0.181(14) -0.038(8) 0.021(15) 0.064(13)
O38_1 0.234(12) 0.149(8) 0.155(9) -0.051(7) -0.002(8) 0.081(9)
C1_2 0.254(13) 0.160(13) 0.160(15) 0.048(10) -0.059(12) 0.068(11)
C2_2 0.280(18) 0.170(15) 0.192(17) 0.060(12) -0.084(13) 0.030(13)
O3_2 0.233(11) 0.183(10) 0.139(9) 0.047(7) -0.031(8) 0.034(8)
C4_2 0.208(12) 0.137(11) 0.128(11) 0.019(8) -0.038(10) 0.037(9)
N5_2 0.193(10) 0.133(8) 0.124(8) 0.016(7) -0.026(6) 0.068(7)
N6_2 0.157(6) 0.128(7) 0.084(7) 0.002(5) -0.013(6) 0.041(5)
C7_2 0.160(9) 0.143(10) 0.124(11) 0.018(8) -0.018(8) 0.028(8)
C8_2 0.145(10) 0.174(13) 0.156(14) 0.010(11) -0.009(9) 0.036(9)
C9_2 0.125(10) 0.172(13) 0.160(14) 0.013(10) -0.013(9) 0.023(9)
C10_2 0.128(9) 0.155(12) 0.145(12) -0.001(9) -0.013(9) 0.036(8)
C11_2 0.117(7) 0.141(9) 0.114(10) 0.005(7) -0.003(7) 0.048(6)
C12_2 0.113(7) 0.150(9) 0.115(10) 0.021(7) -0.017(7) 0.046(6)
O13_2 0.109(5) 0.145(6) 0.118(7) 0.030(5) -0.012(5) 0.045(5)
N14_2 0.122(8) 0.166(8) 0.132(9) 0.024(7) -0.029(6) 0.050(7)
C15_2 0.159(11) 0.164(9) 0.114(10) 0.012(7) -0.020(7) 0.082(9)
C16_2 0.212(16) 0.182(10) 0.141(13) -0.006(11) 0.003(11) 0.096(11)
C17_2 0.195(16) 0.175(10) 0.155(14) -0.026(12) 0.009(10) 0.083(11)
C18_2 0.196(14) 0.162(10) 0.147(13) 0.012(9) -0.006(10) 0.099(11)
C19_2 0.169(11) 0.162(9) 0.090(9) 0.019(7) -0.025(7) 0.097(9)
C20_2 0.136(10) 0.160(9) 0.099(9) 0.025(7) -0.022(6) 0.090(8)
C21_2 0.208(14) 0.162(10) 0.141(12) 0.036(9) 0.016(10) 0.106(11)
C22_2 0.229(18) 0.166(10) 0.169(15) -0.006(11) 0.036(12) 0.093(11)
C23_2 0.191(15) 0.169(10) 0.147(13) -0.002(10) 0.014(11) 0.075(11)
C24_2 0.154(11) 0.154(9) 0.133(11) 0.019(7) -0.008(8) 0.082(9)
N25_2 0.141(8) 0.156(8) 0.148(10) 0.028(7) -0.023(7) 0.065(7)
C26_2 0.109(7) 0.122(9) 0.120(10) 0.009(7) -0.007(7) 0.047(6)
O27_2 0.112(6) 0.119(6) 0.118(6) 0.010(5) 0.001(5) 0.056(5)
N28_2 0.123(6) 0.114(7) 0.116(8) 0.013(5) 0.016(5) 0.063(5)
C29_2 0.115(7) 0.124(8) 0.129(10) 0.012(7) 0.016(7) 0.063(6)
C30_2 0.106(8) 0.138(10) 0.167(13) 0.016(9) 0.007(8) 0.056(7)
C31_2 0.115(10) 0.158(12) 0.221(18) 0.034(11) 0.008(9) 0.043(9)
C32_2 0.132(9) 0.143(11) 0.215(16) 0.062(11) 0.036(10) 0.056(8)
C33_2 0.126(7) 0.123(9) 0.158(11) 0.035(8) 0.031(8) 0.068(7)
C34_2 0.157(9) 0.161(12) 0.147(12) 0.060(9) 0.039(8) 0.079(9)
N35_2 0.155(8) 0.185(11) 0.125(9) 0.046(7) 0.020(7) 0.099(8)
C36_2 0.194(10) 0.253(17) 0.151(13) 0.090(12) 0.029(11) 0.120(11)
C37_2 0.238(15) 0.237(17) 0.190(17) 0.108(13) 0.044(13) 0.119(13)
O38_2 0.194(9) 0.195(10) 0.188(12) 0.094(9) 0.052(9) 0.085(8)
S1_3 0.141(3) 0.157(3) 0.106(3) -0.002(3) -0.002(2) 0.071(3)
O1_3 0.214(12) 0.231(12) 0.183(10) -0.069(10) -0.056(9) 0.098(10)
O2_3 0.246(13) 0.152(7) 0.183(11) 0.023(7) 0.045(9) 0.105(8)
O3_3 0.186(10) 0.204(11) 0.151(8) 0.034(8) 0.040(8) 0.061(9)
C1_3 0.163(13) 0.178(13) 0.280(19) 0.005(13) -0.034(8) 0.089(13)
F1_3 0.190(10) 0.184(10) 0.48(2) -0.033(11) 0.062(12) 0.106(9)
F2_3 0.183(10) 0.205(10) 0.57(3) 0.092(13) -0.021(12) 0.095(9)
F3_3 0.208(12) 0.282(13) 0.376(18) -0.030(14) -0.118(12) 0.105(11)
S1_4 0.48(2) 0.333(16) 0.268(15) -0.032(11) -0.047(14) 0.291(17)
O1_4 0.63(5) 0.38(3) 0.18(2) -0.040(18) -0.05(2) 0.39(3)
O2_4 0.51(3) 0.52(5) 0.49(5) 0.00(4) -0.09(3) 0.36(3)
O3_4 0.52(5) 0.26(3) 0.37(3) -0.10(2) 0.03(3) 0.18(3)
C1_4 0.53(3) 0.41(3) 0.29(3) 0.01(2) -0.04(2) 0.26(3)
F1_4 0.54(5) 0.33(3) 0.37(4) -0.02(2) -0.06(3) 0.20(3)
F2_4 0.49(3) 0.45(5) 0.52(5) 0.09(4) -0.07(3) 0.18(4)
F3_4 0.71(5) 0.47(4) 0.28(2) 0.06(2) 0.02(2) 0.40(4)

loop_
_atom_type_symbol
_atom_type_description
_atom_type_scat_dispersion_real
_atom_type_scat_dispersion_imag
_atom_type_scat_source
C C 0.0077 0.0035 'International Tables Vol C Tables 4.2.6.8 and 6.1.1.4'
H H 0.0000 0.0000 'International Tables Vol C Tables 4.2.6.8 and 6.1.1.4'
N N 0.0139 0.0070 'International Tables Vol C Tables 4.2.6.8 and 6.1.1.4'
Eu Eu -0.3075 6.3534 'International Tables Vol C Tables 4.2.6.8 and 6.1.1.4'
O O 0.0226 0.0127 'International Tables Vol C Tables 4.2.6.8 and 6.1.1.4'
F F 0.0343 0.0213 'International Tables Vol C Tables 4.2.6.8 and 6.1.1.4'
S S 0.2034 0.2377 'International Tables Vol C Tables 4.2.6.8 and 6.1.1.4'

loop_
_geom_angle_atom_site_label_1
_geom_angle_atom_site_label_2
_geom_angle_atom_site_label_3
_geom_angle
_geom_angle_site_symmetry_1
_geom_angle_site_symmetry_3
O27_1 Eu1 O13_2 76.4(3) 3_565 .
O27_1 Eu1 O13_1 79.2(3) 3_565 .
O13_2 Eu1 O13_1 77.9(3) . .
O27_1 Eu1 N5_1 149.7(4) 3_565 .
O13_2 Eu1 N5_1 90.5(4) . .
O13_1 Eu1 N5_1 125.1(4) . .
O27_1 Eu1 N35_1 126.8(4) 3_565 3_565
O13_2 Eu1 N35_1 148.7(4) . 3_565
O13_1 Eu1 N35_1 86.0(4) . 3_565
N5_1 Eu1 N35_1 77.1(4) . 3_565
O27_1 Eu1 N6_1 131.5(3) 3_565 .
O13_2 Eu1 N6_1 68.3(3) . .
O13_1 Eu1 N6_1 61.9(3) . .
N5_1 Eu1 N6_1 63.9(4) . .
N35_1 Eu1 N6_1 80.5(4) 3_565 .
O27_1 Eu1 N28_1 62.8(3) 3_565 3_565
O13_2 Eu1 N28_1 133.6(4) . 3_565
O13_1 Eu1 N28_1 73.8(3) . 3_565
N5_1 Eu1 N28_1 135.9(4) . 3_565
N35_1 Eu1 N28_1 64.0(4) 3_565 3_565
N6_1 Eu1 N28_1 124.5(3) . 3_565
O27_1 Eu1 N6_2 69.6(4) 3_565 .
O13_2 Eu1 N6_2 62.8(3) . .
O13_1 Eu1 N6_2 134.1(3) . .
N5_1 Eu1 N6_2 80.1(5) . .
N35_1 Eu1 N6_2 139.8(4) 3_565 .
N6_1 Eu1 N6_2 117.8(3) . .
N28_1 Eu1 N6_2 116.9(4) 3_565 .
O27_1 Eu1 N5_2 86.5(4) 3_565 .
O13_2 Eu1 N5_2 126.1(4) . .
O13_1 Eu1 N5_2 148.3(4) . .
N5_1 Eu1 N5_2 79.3(5) . .
N35_1 Eu1 N5_2 80.2(5) 3_565 .
N6_1 Eu1 N5_2 141.4(4) . .
N28_1 Eu1 N5_2 74.6(4) 3_565 .
N6_2 Eu1 N5_2 63.3(4) . .
O27_1 Eu1 C12_2 70.6(4) 3_565 .
O13_2 Eu1 C12_2 17.6(3) . .
O13_1 Eu1 C12_2 93.2(3) . .
N5_1 Eu1 C12_2 88.7(4) . .
N35_1 Eu1 C12_2 161.8(4) 3_565 .
N6_1 Eu1 C12_2 83.1(3) . .
N28_1 Eu1 C12_2 133.1(4) 3_565 .
N6_2 Eu1 C12_2 45.4(3) . .
N5_2 Eu1 C12_2 108.7(4) . .
O27_1 Eu1 C26_1 18.1(3) 3_565 3_565
O13_2 Eu1 C26_1 93.5(3) . 3_565
O13_1 Eu1 C26_1 76.9(3) . 3_565
N5_1 Eu1 C26_1 158.0(4) . 3_565
N35_1 Eu1 C26_1 108.8(4) 3_565 3_565
N6_1 Eu1 C26_1 137.3(3) . 3_565
N28_1 Eu1 C26_1 44.8(3) 3_565 3_565
N6_2 Eu1 C26_1 82.5(4) . 3_565
N5_2 Eu1 C26_1 80.9(4) . 3_565
C12_2 Eu1 C26_1 88.6(4) . 3_565
O27_2 Eu2 O27_2 80.3(3) 3_565 2_665
O27_2 Eu2 O27_2 80.3(3) 3_565 .
O27_2 Eu2 O27_2 80.3(3) 2_665 .
O27_2 Eu2 N35_2 84.7(4) 3_565 2_665
O27_2 Eu2 N35_2 126.5(4) 2_665 2_665
O27_2 Eu2 N35_2 146.4(4) . 2_665
O27_2 Eu2 N35_2 126.5(4) 3_565 3_565
O27_2 Eu2 N35_2 146.4(4) 2_665 3_565
O27_2 Eu2 N35_2 84.7(4) . 3_565
N35_2 Eu2 N35_2 80.5(5) 2_665 3_565
O27_2 Eu2 N35_2 146.4(4) 3_565 .
O27_2 Eu2 N35_2 84.7(4) 2_665 .
O27_2 Eu2 N35_2 126.5(4) . .
N35_2 Eu2 N35_2 80.5(5) 2_665 .
N35_2 Eu2 N35_2 80.5(5) 3_565 .
O27_2 Eu2 N28_2 68.4(3) 3_565 2_665
O27_2 Eu2 N28_2 62.3(3) 2_665 2_665
O27_2 Eu2 N28_2 134.0(3) . 2_665
N35_2 Eu2 N28_2 64.3(4) 2_665 2_665
N35_2 Eu2 N28_2 141.1(4) 3_565 2_665
N35_2 Eu2 N28_2 78.0(4) . 2_665
O27_2 Eu2 N28_2 62.3(3) 3_565 3_565
O27_2 Eu2 N28_2 134.0(3) 2_665 3_565
O27_2 Eu2 N28_2 68.4(3) . 3_565
N35_2 Eu2 N28_2 78.0(4) 2_665 3_565
N35_2 Eu2 N28_2 64.3(4) 3_565 3_565
N35_2 Eu2 N28_2 141.1(4) . 3_565
N28_2 Eu2 N28_2 119.54(6) 2_665 3_565
O27_2 Eu2 N28_2 134.0(3) 3_565 .
O27_2 Eu2 N28_2 68.4(3) 2_665 .
O27_2 Eu2 N28_2 62.3(3) . .
N35_2 Eu2 N28_2 141.1(4) 2_665 .
N35_2 Eu2 N28_2 78.0(4) 3_565 .
N35_2 Eu2 N28_2 64.3(4) . .
N28_2 Eu2 N28_2 119.54(6) 2_665 .
N28_2 Eu2 N28_2 119.54(6) 3_565 .
N5_1 C1_1 C2_1 101.7(14) . .
N5_1 C1_1 H1A_1 111.4 . .
C2_1 C1_1 H1A_1 111.4 . .
N5_1 C1_1 H1B_1 111.4 . .
C2_1 C1_1 H1B_1 111.4 . .
H1A_1 C1_1 H1B_1 109.3 . .
O3_1 C2_1 C1_1 107.0(13) . .
O3_1 C2_1 H2A_1 110.3 . .
C1_1 C2_1 H2A_1 110.3 . .
O3_1 C2_1 H2B_1 110.3 . .
C1_1 C2_1 H2B_1 110.3 . .
H2A_1 C2_1 H2B_1 108.6 . .
C4_1 O3_1 C2_1 102.5(14) . .
N5_1 C4_1 O3_1 121.9(15) . .
N5_1 C4_1 C7_1 125.6(14) . .
O3_1 C4_1 C7_1 112.4(14) . .
C4_1 N5_1 C1_1 106.8(14) . .
C4_1 N5_1 Eu1 119.5(10) . .
C1_1 N5_1 Eu1 133.6(11) . .
C7_1 N6_1 C11_1 120.0 . .
C7_1 N6_1 Eu1 118.6(5) . .
C11_1 N6_1 Eu1 118.3(5) . .
N6_1 C7_1 C8_1 120.0 . .
N6_1 C7_1 C4_1 110.5(9) . .
C8_1 C7_1 C4_1 129.3(9) . .
C9_1 C8_1 C7_1 120.0 . .
C9_1 C8_1 H8_1 120.0 . .
C7_1 C8_1 H8_1 120.0 . .
C8_1 C9_1 C10_1 120.0 . .
C8_1 C9_1 H9_1 120.0 . .
C10_1 C9_1 H9_1 120.0 . .
C9_1 C10_1 C11_1 120.0 . .
C9_1 C10_1 H10_1 120.0 . .
C11_1 C10_1 H10_1 120.0 . .
C10_1 C11_1 N6_1 120.0 . .
C10_1 C11_1 C12_1 128.2(8) . .
N6_1 C11_1 C12_1 111.7(8) . .
O13_1 C12_1 N14_1 122.2(12) . .
O13_1 C12_1 C11_1 119.6(11) . .
N14_1 C12_1 C11_1 118.2(11) . .
C12_1 O13_1 Eu1 124.4(8) . .
C12_1 N14_1 C15_1 125.1(11) . .
C12_1 N14_1 H14_1 117.5 . .
C15_1 N14_1 H14_1 117.5 . .
C16_1 C15_1 C20_1 120.0 . .
C16_1 C15_1 N14_1 118.9(7) . .
C20_1 C15_1 N14_1 121.0(7) . .
C15_1 C16_1 C17_1 120.0 . .
C15_1 C16_1 H16_1 120.0 . .
C17_1 C16_1 H16_1 120.0 . .
C16_1 C17_1 C18_1 120.0 . .
C16_1 C17_1 H17_1 120.0 . .
C18_1 C17_1 H17_1 120.0 . .
C19_1 C18_1 C17_1 120.0 . .
C19_1 C18_1 H18_1 120.0 . .
C17_1 C18_1 H18_1 120.0 . .
C24_1 C19_1 C20_1 120.8(8) . .
C24_1 C19_1 C18_1 119.2(8) . .
C20_1 C19_1 C18_1 120.0 . .
C19_1 C20_1 C15_1 120.0 . .
C19_1 C20_1 C21_1 119.1(8) . .
C15_1 C20_1 C21_1 120.8(8) . .
C22_1 C21_1 C20_1 119.1(11) . .
C22_1 C21_1 H21_1 120.4 . .
C20_1 C21_1 H21_1 120.4 . .
C21_1 C22_1 C23_1 120.7(13) . .
C21_1 C22_1 H22_1 119.7 . .
C23_1 C22_1 H22_1 119.7 . .
C24_1 C23_1 C22_1 118.9(13) . .
C24_1 C23_1 H23_1 120.5 . .
C22_1 C23_1 H23_1 120.5 . .
C23_1 C24_1 C19_1 121.2(11) . .
C23_1 C24_1 N25_1 116.8(13) . .
C19_1 C24_1 N25_1 122.0(12) . .
C26_1 N25_1 C24_1 123.1(12) . .
C26_1 N25_1 H25_1 118.5 . .
C24_1 N25_1 H25_1 118.5 . .
O27_1 C26_1 N25_1 119.5(12) . .
O27_1 C26_1 C29_1 119.5(13) . .
N25_1 C26_1 C29_1 121.0(13) . .
O27_1 C26_1 Eu1 36.0(6) . 2_665
N25_1 C26_1 Eu1 154.8(10) . 2_665
C29_1 C26_1 Eu1 83.7(8) . 2_665
C26_1 O27_1 Eu1 125.9(8) . 2_665
C29_1 N28_1 C33_1 119.5(12) . .
C29_1 N28_1 Eu1 120.0(8) . 2_665
C33_1 N28_1 Eu1 120.5(9) . 2_665
N28_1 C29_1 C30_1 119.6(12) . .
N28_1 C29_1 C26_1 111.4(12) . .
C30_1 C29_1 C26_1 128.5(14) . .
C31_1 C30_1 C29_1 116.5(15) . .
C31_1 C30_1 H30_1 121.7 . .
C29_1 C30_1 H30_1 121.7 . .
C32_1 C31_1 C30_1 124.0(16) . .
C32_1 C31_1 H31_1 118.0 . .
C30_1 C31_1 H31_1 118.0 . .
C31_1 C32_1 C33_1 115.9(15) . .
C31_1 C32_1 H32_1 122.0 . .
C33_1 C32_1 H32_1 122.0 . .
C32_1 C33_1 N28_1 123.8(14) . .
C32_1 C33_1 C34_1 122.4(14) . .
N28_1 C33_1 C34_1 113.7(13) . .
N35_1 C34_1 O38_1 117.9(15) . .
N35_1 C34_1 C33_1 123.4(14) . .
O38_1 C34_1 C33_1 118.4(14) . .
C34_1 N35_1 C36_1 104.4(13) . .
C34_1 N35_1 Eu1 118.3(10) . 2_665
C36_1 N35_1 Eu1 137.2(11) . 2_665
N35_1 C36_1 C37_1 108.0(14) . .
N35_1 C36_1 H36A_1 110.1 . .
C37_1 C36_1 H36A_1 110.1 . .
N35_1 C36_1 H36B_1 110.1 . .
C37_1 C36_1 H36B_1 110.1 . .
H36A_1 C36_1 H36B_1 108.4 . .
C36_1 C37_1 O38_1 103.4(13) . .
C36_1 C37_1 H37A_1 111.1 . .
O38_1 C37_1 H37A_1 111.1 . .
C36_1 C37_1 H37B_1 111.1 . .
O38_1 C37_1 H37B_1 111.1 . .
H37A_1 C37_1 H37B_1 109.0 . .
C34_1 O38_1 C37_1 105.8(13) . .
N5_2 C1_2 C2_2 101.7(14) . .
N5_2 C1_2 H1A_2 111.4 . .
C2_2 C1_2 H1A_2 111.4 . .
N5_2 C1_2 H1B_2 111.4 . .
C2_2 C1_2 H1B_2 111.4 . .
H1A_2 C1_2 H1B_2 109.3 . .
O3_2 C2_2 C1_2 104.1(13) . .
O3_2 C2_2 H2A_2 110.9 . .
C1_2 C2_2 H2A_2 110.9 . .
O3_2 C2_2 H2B_2 110.9 . .
C1_2 C2_2 H2B_2 110.9 . .
H2A_2 C2_2 H2B_2 109.0 . .
C4_2 O3_2 C2_2 104.4(13) . .
N5_2 C4_2 O3_2 118.7(15) . .
N5_2 C4_2 C7_2 126.1(14) . .
O3_2 C4_2 C7_2 114.8(14) . .
C4_2 N5_2 C1_2 109.0(13) . .
C4_2 N5_2 Eu1 117.3(10) . .
C1_2 N5_2 Eu1 133.7(11) . .
C7_2 N6_2 C11_2 119.0(11) . .
C7_2 N6_2 Eu1 121.8(8) . .
C11_2 N6_2 Eu1 119.1(8) . .
N6_2 C7_2 C8_2 122.4(12) . .
N6_2 C7_2 C4_2 111.0(12) . .
C8_2 C7_2 C4_2 126.1(13) . .
C9_2 C8_2 C7_2 117.2(14) . .
C9_2 C8_2 H8_2 121.4 . .
C7_2 C8_2 H8_2 121.4 . .
C8_2 C9_2 C10_2 121.9(14) . .
C8_2 C9_2 H9_2 119.1 . .
C10_2 C9_2 H9_2 119.1 . .
C11_2 C10_2 C9_2 117.9(13) . .
C11_2 C10_2 H10_2 121.1 . .
C9_2 C10_2 H10_2 121.1 . .
N6_2 C11_2 C10_2 121.5(12) . .
N6_2 C11_2 C12_2 111.2(11) . .
C10_2 C11_2 C12_2 127.3(12) . .
O13_2 C12_2 N14_2 121.4(12) . .
O13_2 C12_2 C11_2 120.2(12) . .
N14_2 C12_2 C11_2 117.8(12) . .
O13_2 C12_2 Eu1 36.1(6) . .
N14_2 C12_2 Eu1 155.0(10) . .
C11_2 C12_2 Eu1 84.3(7) . .
C12_2 O13_2 Eu1 126.3(9) . .
C12_2 N14_2 C15_2 118.9(11) . .
C12_2 N14_2 H14_2 120.6 . .
C15_2 N14_2 H14_2 120.6 . .
C16_2 C15_2 C20_2 122.9(14) . .
C16_2 C15_2 N14_2 121.4(14) . .
C20_2 C15_2 N14_2 115.5(12) . .
C15_2 C16_2 C17_2 117.1(16) . .
C15_2 C16_2 H16_2 121.5 . .
C17_2 C16_2 H16_2 121.5 . .
C18_2 C17_2 C16_2 122.5(16) . .
C18_2 C17_2 H17_2 118.8 . .
C16_2 C17_2 H17_2 118.8 . .
C17_2 C18_2 C19_2 120.2(15) . .
C17_2 C18_2 H18_2 119.9 . .
C19_2 C18_2 H18_2 119.9 . .
C24_2 C19_2 C20_2 122.6(13) . .
C24_2 C19_2 C18_2 120.1(14) . .
C20_2 C19_2 C18_2 117.1(12) . .
C19_2 C20_2 C15_2 119.9(12) . .
C19_2 C20_2 C21_2 119.5(13) . .
C15_2 C20_2 C21_2 120.4(13) . .
C20_2 C21_2 C22_2 117.2(14) . .
C20_2 C21_2 H21_2 121.4 . .
C22_2 C21_2 H21_2 121.4 . .
C21_2 C22_2 C23_2 121.6(16) . .
C21_2 C22_2 H22_2 119.2 . .
C23_2 C22_2 H22_2 119.2 . .
C24_2 C23_2 C22_2 118.6(16) . .
C24_2 C23_2 H23_2 120.7 . .
C22_2 C23_2 H23_2 120.7 . .
C23_2 C24_2 C19_2 120.3(14) . .
C23_2 C24_2 N25_2 120.1(15) . .
C19_2 C24_2 N25_2 119.5(14) . .
C26_2 N25_2 C24_2 120.5(12) . .
C26_2 N25_2 H25_2 119.7 . .
C24_2 N25_2 H25_2 119.7 . .
O27_2 C26_2 N25_2 120.3(12) . .
O27_2 C26_2 C29_2 117.9(12) . .
N25_2 C26_2 C29_2 121.7(12) . .
C26_2 O27_2 Eu2 126.8(8) . .
C29_2 N28_2 C33_2 119.4(11) . .
C29_2 N28_2 Eu2 119.9(8) . .
C33_2 N28_2 Eu2 119.7(9) . .
N28_2 C29_2 C30_2 121.9(12) . .
N28_2 C29_2 C26_2 111.6(11) . .
C30_2 C29_2 C26_2 126.5(13) . .
C31_2 C30_2 C29_2 113.8(14) . .
C31_2 C30_2 H30_2 123.1 . .
C29_2 C30_2 H30_2 123.1 . .
C32_2 C31_2 C30_2 125.1(15) . .
C32_2 C31_2 H31_2 117.5 . .
C30_2 C31_2 H31_2 117.5 . .
C31_2 C32_2 C33_2 118.3(15) . .
C31_2 C32_2 H32_2 120.8 . .
C33_2 C32_2 H32_2 120.8 . .
C32_2 C33_2 N28_2 121.4(14) . .
C32_2 C33_2 C34_2 124.8(14) . .
N28_2 C33_2 C34_2 113.8(13) . .
N35_2 C34_2 O38_2 117.7(15) . .
N35_2 C34_2 C33_2 123.7(13) . .
O38_2 C34_2 C33_2 118.6(15) . .
C34_2 N35_2 C36_2 104.7(13) . .
C34_2 N35_2 Eu2 117.8(10) . .
C36_2 N35_2 Eu2 137.2(10) . .
C37_2 C36_2 N35_2 106.4(14) . .
C37_2 C36_2 H36A_2 110.4 . .
N35_2 C36_2 H36A_2 110.4 . .
C37_2 C36_2 H36B_2 110.4 . .
N35_2 C36_2 H36B_2 110.4 . .
H36A_2 C36_2 H36B_2 108.6 . .
C36_2 C37_2 O38_2 104.2(13) . .
C36_2 C37_2 H37A_2 110.9 . .
O38_2 C37_2 H37A_2 110.9 . .
C36_2 C37_2 H37B_2 110.9 . .
O38_2 C37_2 H37B_2 110.9 . .
H37A_2 C37_2 H37B_2 108.9 . .
C34_2 O38_2 C37_2 106.2(13) . .
O3_3 S1_3 O2_3 115.5(8) . .
O3_3 S1_3 O1_3 108.9(9) . .
O2_3 S1_3 O1_3 119.1(9) . .
O3_3 S1_3 C1_3 104.3(9) . .
O2_3 S1_3 C1_3 102.6(8) . .
O1_3 S1_3 C1_3 104.4(9) . .
F2_3 C1_3 F1_3 102.3(16) . .
F2_3 C1_3 F3_3 103.0(16) . .
F1_3 C1_3 F3_3 103.1(15) . .
F2_3 C1_3 S1_3 115.7(12) . .
F1_3 C1_3 S1_3 116.9(13) . .
F3_3 C1_3 S1_3 114.0(12) . .
O1_4 S1_4 O3_4 109.7(18) . .
O1_4 S1_4 O2_4 118(2) . .
O3_4 S1_4 O2_4 116(2) . .
O1_4 S1_4 C1_4 105.3(16) . .
O3_4 S1_4 C1_4 104.3(18) . .
O2_4 S1_4 C1_4 102.2(19) . .
F1_4 C1_4 F2_4 104(2) . .
F1_4 C1_4 F3_4 109(2) . .
F2_4 C1_4 F3_4 109(3) . .
F1_4 C1_4 S1_4 112.3(17) . .
F2_4 C1_4 S1_4 112.5(17) . .
F3_4 C1_4 S1_4 110.2(16) . .
O1_5 S1_5 O2_5 127(2) . .
O1_5 S1_5 O3_5 110(2) . .
O2_5 S1_5 O3_5 111(2) . .
O1_5 S1_5 C1_5 106.0(16) . .
O2_5 S1_5 C1_5 104.2(16) . .
O3_5 S1_5 C1_5 92.7(18) . .
F1_5 C1_5 F3_5 114(2) . .
F1_5 C1_5 F2_5 99.5(19) . .
F3_5 C1_5 F2_5 118(2) . .
F1_5 C1_5 S1_5 109.9(16) . .
F3_5 C1_5 S1_5 107.0(15) . .
F2_5 C1_5 S1_5 108.9(16) . .
O1_6 S1_6 O2_6 123.8(17) . .
O1_6 S1_6 O3_6 110.9(16) . .
O2_6 S1_6 O3_6 109.0(17) . .
O1_6 S1_6 C1_6 108.5(13) . .
O2_6 S1_6 C1_6 106.4(15) . .
O3_6 S1_6 C1_6 93.9(13) . .
F1_6 C1_6 F2_6 108(2) . .
F1_6 C1_6 F3_6 108(2) . .
F2_6 C1_6 F3_6 107(2) . .
F1_6 C1_6 S1_6 112.3(15) . .
F2_6 C1_6 S1_6 110.7(15) . .
F3_6 C1_6 S1_6 110.1(15) . .
O1_7 S1_7 O1_7 119.2(7) . 3_575
O1_7 S1_7 O1_7 119.2(7) . 2_775
O1_7 S1_7 O1_7 119.2(7) 3_575 2_775
O1_7 S1_7 C1_7 95(2) . .
O1_7 S1_7 C1_7 95(2) 3_575 .
O1_7 S1_7 C1_7 95(2) 2_775 .
F1_7 C1_7 F1_7 104(3) . 2_775
F1_7 C1_7 F1_7 104(3) . 3_575
F1_7 C1_7 F1_7 104(3) 2_775 3_575
F1_7 C1_7 S1_7 115(2) . .
F1_7 C1_7 S1_7 115(2) 2_775 .
F1_7 C1_7 S1_7 115(2) 3_575 .

loop_
_geom_bond_atom_site_label_1
_geom_bond_atom_site_label_2
_geom_bond_distance
_geom_bond_site_symmetry_2
Eu1 O27_1 2.368(9) 3_565
Eu1 O13_2 2.380(9) .
Eu1 O13_1 2.473(9) .
Eu1 N5_1 2.496(13) .
Eu1 N35_1 2.510(12) 3_565
Eu1 N6_1 2.547(7) .
Eu1 N28_1 2.551(11) 3_565
Eu1 N6_2 2.557(11) .
Eu1 N5_2 2.569(12) .
Eu1 C12_2 3.252(14) .
Eu1 C26_1 3.261(15) 3_565
Eu2 O27_2 2.391(8) 3_565
Eu2 O27_2 2.391(8) 2_665
Eu2 O27_2 2.391(8) .
Eu2 N35_2 2.507(12) 2_665
Eu2 N35_2 2.507(12) 3_565
Eu2 N35_2 2.507(12) .
Eu2 N28_2 2.563(11) 2_665
Eu2 N28_2 2.563(11) 3_565
Eu2 N28_2 2.563(11) .
C1_1 N5_1 1.496(16) .
C1_1 C2_1 1.55(2) .
C1_1 H1A_1 0.9700 .
C1_1 H1B_1 0.9700 .
C2_1 O3_1 1.428(19) .
C2_1 H2A_1 0.9700 .
C2_1 H2B_1 0.9700 .
O3_1 C4_1 1.383(17) .
C4_1 N5_1 1.215(17) .
C4_1 C7_1 1.451(16) .
N6_1 C7_1 1.3900 .
N6_1 C11_1 1.3900 .
C7_1 C8_1 1.3900 .
C8_1 C9_1 1.3900 .
C8_1 H8_1 0.9300 .
C9_1 C10_1 1.3900 .
C9_1 H9_1 0.9300 .
C10_1 C11_1 1.3900 .
C10_1 H10_1 0.9300 .
C11_1 C12_1 1.456(13) .
C12_1 O13_1 1.210(12) .
C12_1 N14_1 1.309(13) .
N14_1 C15_1 1.460(11) .
N14_1 H14_1 0.8600 .
C15_1 C16_1 1.3900 .
C15_1 C20_1 1.3900 .
C16_1 C17_1 1.3900 .
C16_1 H16_1 0.9300 .
C17_1 C18_1 1.3900 .
C17_1 H17_1 0.9300 .
C18_1 C19_1 1.3900 .
C18_1 H18_1 0.9300 .
C19_1 C24_1 1.374(14) .
C19_1 C20_1 1.3900 .
C20_1 C21_1 1.402(13) .
C21_1 C22_1 1.390(16) .
C21_1 H21_1 0.9300 .
C22_1 C23_1 1.411(16) .
C22_1 H22_1 0.9300 .
C23_1 C24_1 1.361(17) .
C23_1 H23_1 0.9300 .
C24_1 N25_1 1.440(15) .
N25_1 C26_1 1.311(15) .
N25_1 H25_1 0.8600 .
C26_1 O27_1 1.248(14) .
C26_1 C29_1 1.457(16) .
C26_1 Eu1 3.261(15) 2_665
O27_1 Eu1 2.368(9) 2_665
N28_1 C29_1 1.339(15) .
N28_1 C33_1 1.354(15) .
N28_1 Eu1 2.551(11) 2_665
C29_1 C30_1 1.400(17) .
C30_1 C31_1 1.390(18) .
C30_1 H30_1 0.9300 .
C31_1 C32_1 1.326(19) .
C31_1 H31_1 0.9300 .
C32_1 C33_1 1.353(18) .
C32_1 H32_1 0.9300 .
C33_1 C34_1 1.408(19) .
C34_1 N35_1 1.314(17) .
C34_1 O38_1 1.334(16) .
N35_1 C36_1 1.464(18) .
N35_1 Eu1 2.510(12) 2_665
C36_1 C37_1 1.47(2) .
C36_1 H36A_1 0.9700 .
C36_1 H36B_1 0.9700 .
C37_1 O38_1 1.483(19) .
C37_1 H37A_1 0.9700 .
C37_1 H37B_1 0.9700 .
C1_2 N5_2 1.469(17) .
C1_2 C2_2 1.56(2) .
C1_2 H1A_2 0.9700 .
C1_2 H1B_2 0.9700 .
C2_2 O3_2 1.447(19) .
C2_2 H2A_2 0.9700 .
C2_2 H2B_2 0.9700 .
O3_2 C4_2 1.371(17) .
C4_2 N5_2 1.229(17) .
C4_2 C7_2 1.466(18) .
N6_2 C7_2 1.343(13) .
N6_2 C11_2 1.360(13) .
C7_2 C8_2 1.400(15) .
C8_2 C9_2 1.358(16) .
C8_2 H8_2 0.9300 .
C9_2 C10_2 1.387(15) .
C9_2 H9_2 0.9300 .
C10_2 C11_2 1.382(14) .
C10_2 H10_2 0.9300 .
C11_2 C12_2 1.465(16) .
C12_2 O13_2 1.217(13) .
C12_2 N14_2 1.315(14) .
N14_2 C15_2 1.503(15) .
N14_2 H14_2 0.8600 .
C15_2 C16_2 1.329(15) .
C15_2 C20_2 1.406(14) .
C16_2 C17_2 1.408(16) .
C16_2 H16_2 0.9300 .
C17_2 C18_2 1.344(15) .
C17_2 H17_2 0.9300 .
C18_2 C19_2 1.426(15) .
C18_2 H18_2 0.9300 .
C19_2 C24_2 1.374(17) .
C19_2 C20_2 1.383(14) .
C20_2 C21_2 1.411(16) .
C21_2 C22_2 1.418(18) .
C21_2 H21_2 0.9300 .
C22_2 C23_2 1.422(19) .
C22_2 H22_2 0.9300 .
C23_2 C24_2 1.367(18) .
C23_2 H23_2 0.9300 .
C24_2 N25_2 1.429(16) .
N25_2 C26_2 1.321(14) .
N25_2 H25_2 0.8600 .
C26_2 O27_2 1.241(13) .
C26_2 C29_2 1.484(16) .
N28_2 C29_2 1.330(14) .
N28_2 C33_2 1.350(14) .
C29_2 C30_2 1.402(17) .
C30_2 C31_2 1.367(18) .
C30_2 H30_2 0.9300 .
C31_2 C32_2 1.315(19) .
C31_2 H31_2 0.9300 .
C32_2 C33_2 1.332(18) .
C32_2 H32_2 0.9300 .
C33_2 C34_2 1.416(18) .
C34_2 N35_2 1.323(17) .
C34_2 O38_2 1.323(16) .
N35_2 C36_2 1.487(17) .
C36_2 C37_2 1.47(2) .
C36_2 H36A_2 0.9700 .
C36_2 H36B_2 0.9700 .
C37_2 O38_2 1.482(19) .
C37_2 H37A_2 0.9700 .
C37_2 H37B_2 0.9700 .
S1_3 O3_3 1.400(10) .
S1_3 O2_3 1.432(10) .
S1_3 O1_3 1.433(10) .
S1_3 C1_3 1.630(16) .
C1_3 F2_3 1.306(14) .
C1_3 F1_3 1.355(14) .
C1_3 F3_3 1.355(14) .
S1_4 O1_4 1.410(14) .
S1_4 O3_4 1.412(15) .
S1_4 O2_4 1.444(15) .
S1_4 C1_4 1.63(2) .
C1_4 F1_4 1.330(17) .
C1_4 F2_4 1.330(17) .
C1_4 F3_4 1.347(16) .
S1_5 O1_5 1.395(14) .
S1_5 O2_5 1.424(14) .
S1_5 O3_5 1.464(15) .
S1_5 C1_5 1.64(2) .
C1_5 F1_5 1.327(16) .
C1_5 F3_5 1.328(16) .
C1_5 F2_5 1.337(16) .
S1_6 O1_6 1.400(13) .
S1_6 O2_6 1.420(15) .
S1_6 O3_6 1.466(14) .
S1_6 C1_6 1.63(2) .
C1_6 F1_6 1.323(16) .
C1_6 F2_6 1.328(16) .
C1_6 F3_6 1.350(16) .
S1_7 O1_7 1.457(18) .
S1_7 O1_7 1.457(18) 3_575
S1_7 O1_7 1.457(18) 2_775
S1_7 C1_7 1.64(2) .
C1_7 F1_7 1.281(18) .
C1_7 F1_7 1.281(18) 2_775
C1_7 F1_7 1.281(18) 3_575

loop_
_geom_torsion_atom_site_label_1
_geom_torsion_atom_site_label_2
_geom_torsion_atom_site_label_3
_geom_torsion_atom_site_label_4
_geom_torsion
_geom_torsion_site_symmetry_1
_geom_torsion_site_symmetry_4
N5_1 C1_1 C2_1 O3_1 -2(2) . .
C1_1 C2_1 O3_1 C4_1 1(2) . .
C2_1 O3_1 C4_1 N5_1 0(2) . .
C2_1 O3_1 C4_1 C7_1 177.5(15) . .
O3_1 C4_1 N5_1 C1_1 -2(2) . .
C7_1 C4_1 N5_1 C1_1 -178.7(16) . .
O3_1 C4_1 N5_1 Eu1 177.8(11) . .
C7_1 C4_1 N5_1 Eu1 1(2) . .
C2_1 C1_1 N5_1 C4_1 2(2) . .
C2_1 C1_1 N5_1 Eu1 -177.2(13) . .
C11_1 N6_1 C7_1 C8_1 0.0 . .
Eu1 N6_1 C7_1 C8_1 159.8(5) . .
C11_1 N6_1 C7_1 C4_1 -175.2(11) . .
Eu1 N6_1 C7_1 C4_1 -15.5(10) . .
N5_1 C4_1 C7_1 N6_1 10(2) . .
O3_1 C4_1 C7_1 N6_1 -167.1(11) . .
N5_1 C4_1 C7_1 C8_1 -164.8(14) . .
O3_1 C4_1 C7_1 C8_1 18.2(19) . .
N6_1 C7_1 C8_1 C9_1 0.0 . .
C4_1 C7_1 C8_1 C9_1 174.2(13) . .
C7_1 C8_1 C9_1 C10_1 0.0 . .
C8_1 C9_1 C10_1 C11_1 0.0 . .
C9_1 C10_1 C11_1 N6_1 0.0 . .
C9_1 C10_1 C11_1 C12_1 -178.3(10) . .
C7_1 N6_1 C11_1 C10_1 0.0 . .
Eu1 N6_1 C11_1 C10_1 -159.8(5) . .
C7_1 N6_1 C11_1 C12_1 178.6(9) . .
Eu1 N6_1 C11_1 C12_1 18.8(8) . .
C10_1 C11_1 C12_1 O13_1 173.0(9) . .
N6_1 C11_1 C12_1 O13_1 -5.5(14) . .
C10_1 C11_1 C12_1 N14_1 -8.3(15) . .
N6_1 C11_1 C12_1 N14_1 173.2(9) . .
N14_1 C12_1 O13_1 Eu1 169.7(8) . .
C11_1 C12_1 O13_1 Eu1 -11.7(15) . .
O13_1 C12_1 N14_1 C15_1 -7.7(19) . .
C11_1 C12_1 N14_1 C15_1 173.6(9) . .
C12_1 N14_1 C15_1 C16_1 -47.3(14) . .
C12_1 N14_1 C15_1 C20_1 136.6(11) . .
C20_1 C15_1 C16_1 C17_1 0.0 . .
N14_1 C15_1 C16_1 C17_1 -176.1(9) . .
C15_1 C16_1 C17_1 C18_1 0.0 . .
C16_1 C17_1 C18_1 C19_1 0.0 . .
C17_1 C18_1 C19_1 C24_1 178.9(11) . .
C17_1 C18_1 C19_1 C20_1 0.0 . .
C24_1 C19_1 C20_1 C15_1 -178.8(11) . .
C18_1 C19_1 C20_1 C15_1 0.0 . .
C24_1 C19_1 C20_1 C21_1 4.0(12) . .
C18_1 C19_1 C20_1 C21_1 -177.1(10) . .
C16_1 C15_1 C20_1 C19_1 0.0 . .
N14_1 C15_1 C20_1 C19_1 176.0(9) . .
C16_1 C15_1 C20_1 C21_1 177.1(11) . .
N14_1 C15_1 C20_1 C21_1 -6.9(12) . .
C19_1 C20_1 C21_1 C22_1 -1.2(17) . .
C15_1 C20_1 C21_1 C22_1 -178.3(11) . .
C20_1 C21_1 C22_1 C23_1 -2(2) . .
C21_1 C22_1 C23_1 C24_1 2(2) . .
C22_1 C23_1 C24_1 C19_1 1(2) . .
C22_1 C23_1 C24_1 N25_1 -179.6(13) . .
C20_1 C19_1 C24_1 C23_1 -3.9(18) . .
C18_1 C19_1 C24_1 C23_1 177.2(11) . .
C20_1 C19_1 C24_1 N25_1 176.6(9) . .
C18_1 C19_1 C24_1 N25_1 -2.2(16) . .
C23_1 C24_1 N25_1 C26_1 72.4(19) . .
C19_1 C24_1 N25_1 C26_1 -108.1(17) . .
C24_1 N25_1 C26_1 O27_1 2(2) . .
C24_1 N25_1 C26_1 C29_1 -176.6(14) . .
C24_1 N25_1 C26_1 Eu1 -9(3) . 2_665
N25_1 C26_1 O27_1 Eu1 -172.1(10) . 2_665
C29_1 C26_1 O27_1 Eu1 7(2) . 2_665
C33_1 N28_1 C29_1 C30_1 -5(2) . .
Eu1 N28_1 C29_1 C30_1 176.5(13) 2_665 .
C33_1 N28_1 C29_1 C26_1 -178.3(13) . .
Eu1 N28_1 C29_1 C26_1 3.0(17) 2_665 .
O27_1 C26_1 C29_1 N28_1 -6(2) . .
N25_1 C26_1 C29_1 N28_1 172.7(14) . .
Eu1 C26_1 C29_1 N28_1 -2.1(12) 2_665 .
O27_1 C26_1 C29_1 C30_1 -178.8(18) . .
N25_1 C26_1 C29_1 C30_1 0(3) . .
Eu1 C26_1 C29_1 C30_1 -174.8(19) 2_665 .
N28_1 C29_1 C30_1 C31_1 7(3) . .
C26_1 C29_1 C30_1 C31_1 179.4(18) . .
C29_1 C30_1 C31_1 C32_1 -9(3) . .
C30_1 C31_1 C32_1 C33_1 7(3) . .
C31_1 C32_1 C33_1 N28_1 -4(3) . .
C31_1 C32_1 C33_1 C34_1 -179.4(19) . .
C29_1 N28_1 C33_1 C32_1 3(2) . .
Eu1 N28_1 C33_1 C32_1 -178.2(14) 2_665 .
C29_1 N28_1 C33_1 C34_1 179.0(15) . .
Eu1 N28_1 C33_1 C34_1 -2.3(18) 2_665 .
C32_1 C33_1 C34_1 N35_1 179.7(17) . .
N28_1 C33_1 C34_1 N35_1 4(3) . .
C32_1 C33_1 C34_1 O38_1 -5(3) . .
N28_1 C33_1 C34_1 O38_1 179.0(14) . .
O38_1 C34_1 N35_1 C36_1 2(2) . .
C33_1 C34_1 N35_1 C36_1 177.4(18) . .
O38_1 C34_1 N35_1 Eu1 -178.6(11) . 2_665
C33_1 C34_1 N35_1 Eu1 -3(2) . 2_665
C34_1 N35_1 C36_1 C37_1 2(2) . .
Eu1 N35_1 C36_1 C37_1 -176.9(15) 2_665 .
N35_1 C36_1 C37_1 O38_1 -5(2) . .
N35_1 C34_1 O38_1 C37_1 -5(2) . .
C33_1 C34_1 O38_1 C37_1 179.1(18) . .
C36_1 C37_1 O38_1 C34_1 6(2) . .
N5_2 C1_2 C2_2 O3_2 14(3) . .
C1_2 C2_2 O3_2 C4_2 -13(3) . .
C2_2 O3_2 C4_2 N5_2 9(3) . .
C2_2 O3_2 C4_2 C7_2 -178(2) . .
O3_2 C4_2 N5_2 C1_2 1(3) . .
C7_2 C4_2 N5_2 C1_2 -171(2) . .
O3_2 C4_2 N5_2 Eu1 -178.5(15) . .
C7_2 C4_2 N5_2 Eu1 9(3) . .
C2_2 C1_2 N5_2 C4_2 -9(3) . .
C2_2 C1_2 N5_2 Eu1 169.9(15) . .
C11_2 N6_2 C7_2 C8_2 -1(3) . .
Eu1 N6_2 C7_2 C8_2 174.9(15) . .
C11_2 N6_2 C7_2 C4_2 -173.5(17) . .
Eu1 N6_2 C7_2 C4_2 2(2) . .
N5_2 C4_2 C7_2 N6_2 -8(3) . .
O3_2 C4_2 C7_2 N6_2 179.7(18) . .
N5_2 C4_2 C7_2 C8_2 180(2) . .
O3_2 C4_2 C7_2 C8_2 7(3) . .
N6_2 C7_2 C8_2 C9_2 4(3) . .
C4_2 C7_2 C8_2 C9_2 176(2) . .
C7_2 C8_2 C9_2 C10_2 -5(3) . .
C8_2 C9_2 C10_2 C11_2 3(3) . .
C7_2 N6_2 C11_2 C10_2 -2(2) . .
Eu1 N6_2 C11_2 C10_2 -177.9(12) . .
C7_2 N6_2 C11_2 C12_2 179.5(16) . .
Eu1 N6_2 C11_2 C12_2 3.8(18) . .
C9_2 C10_2 C11_2 N6_2 1(3) . .
C9_2 C10_2 C11_2 C12_2 179.1(18) . .
N6_2 C11_2 C12_2 O13_2 1(2) . .
C10_2 C11_2 C12_2 O13_2 -177.3(17) . .
N6_2 C11_2 C12_2 N14_2 -170.3(15) . .
C10_2 C11_2 C12_2 N14_2 12(3) . .
N6_2 C11_2 C12_2 Eu1 -2.6(12) . .
C10_2 C11_2 C12_2 Eu1 179.2(17) . .
N14_2 C12_2 O13_2 Eu1 164.9(12) . .
C11_2 C12_2 O13_2 Eu1 -6(2) . .
O13_2 C12_2 N14_2 C15_2 -7(2) . .
C11_2 C12_2 N14_2 C15_2 164.1(14) . .
Eu1 C12_2 N14_2 C15_2 15(4) . .
C12_2 N14_2 C15_2 C16_2 -87(2) . .
C12_2 N14_2 C15_2 C20_2 88.5(18) . .
C20_2 C15_2 C16_2 C17_2 -3(3) . .
N14_2 C15_2 C16_2 C17_2 172.3(16) . .
C15_2 C16_2 C17_2 C18_2 5(3) . .
C16_2 C17_2 C18_2 C19_2 -1(3) . .
C17_2 C18_2 C19_2 C24_2 -179.9(18) . .
C17_2 C18_2 C19_2 C20_2 -5(3) . .
C24_2 C19_2 C20_2 C15_2 -178.1(14) . .
C18_2 C19_2 C20_2 C15_2 7(2) . .
C24_2 C19_2 C20_2 C21_2 -3(2) . .
C18_2 C19_2 C20_2 C21_2 -178.2(15) . .
C16_2 C15_2 C20_2 C19_2 -3(2) . .
N14_2 C15_2 C20_2 C19_2 -178.4(12) . .
C16_2 C15_2 C20_2 C21_2 -178.2(17) . .
N14_2 C15_2 C20_2 C21_2 6(2) . .
C19_2 C20_2 C21_2 C22_2 2(3) . .
C15_2 C20_2 C21_2 C22_2 177.1(17) . .
C20_2 C21_2 C22_2 C23_2 1(3) . .
C21_2 C22_2 C23_2 C24_2 -4(3) . .
C22_2 C23_2 C24_2 C19_2 3(3) . .
C22_2 C23_2 C24_2 N25_2 -174.6(17) . .
C20_2 C19_2 C24_2 C23_2 0(2) . .
C18_2 C19_2 C24_2 C23_2 175.6(17) . .
C20_2 C19_2 C24_2 N25_2 177.9(13) . .
C18_2 C19_2 C24_2 N25_2 -7(2) . .
C23_2 C24_2 N25_2 C26_2 92(2) . .
C19_2 C24_2 N25_2 C26_2 -85.6(19) . .
C24_2 N25_2 C26_2 O27_2 13(2) . .
C24_2 N25_2 C26_2 C29_2 -163.3(14) . .
N25_2 C26_2 O27_2 Eu2 -172.5(10) . .
C29_2 C26_2 O27_2 Eu2 4.3(19) . .
C33_2 N28_2 C29_2 C30_2 1(2) . .
Eu2 N28_2 C29_2 C30_2 -167.2(11) . .
C33_2 N28_2 C29_2 C26_2 -177.9(12) . .
Eu2 N28_2 C29_2 C26_2 13.9(15) . .
O27_2 C26_2 C29_2 N28_2 -12.0(19) . .
N25_2 C26_2 C29_2 N28_2 164.8(14) . .
O27_2 C26_2 C29_2 C30_2 169.3(15) . .
N25_2 C26_2 C29_2 C30_2 -14(2) . .
N28_2 C29_2 C30_2 C31_2 -2(2) . .
C26_2 C29_2 C30_2 C31_2 176.8(16) . .
C29_2 C30_2 C31_2 C32_2 0(3) . .
C30_2 C31_2 C32_2 C33_2 2(3) . .
C31_2 C32_2 C33_2 N28_2 -3(3) . .
C31_2 C32_2 C33_2 C34_2 176.6(19) . .
C29_2 N28_2 C33_2 C32_2 2(2) . .
Eu2 N28_2 C33_2 C32_2 169.9(14) . .
C29_2 N28_2 C33_2 C34_2 -178.0(14) . .
Eu2 N28_2 C33_2 C34_2 -9.9(18) . .
C32_2 C33_2 C34_2 N35_2 -173.4(19) . .
N28_2 C33_2 C34_2 N35_2 6(3) . .
C32_2 C33_2 C34_2 O38_2 5(3) . .
N28_2 C33_2 C34_2 O38_2 -174.7(15) . .
O38_2 C34_2 N35_2 C36_2 -4(2) . .
C33_2 C34_2 N35_2 C36_2 175.2(18) . .
O38_2 C34_2 N35_2 Eu2 -178.5(13) . .
C33_2 C34_2 N35_2 Eu2 0(3) . .
C34_2 N35_2 C36_2 C37_2 -2(2) . .
Eu2 N35_2 C36_2 C37_2 170.9(15) . .
N35_2 C36_2 C37_2 O38_2 7(2) . .
N35_2 C34_2 O38_2 C37_2 8(3) . .
C33_2 C34_2 O38_2 C37_2 -170.9(19) . .
C36_2 C37_2 O38_2 C34_2 -9(2) . .
O3_3 S1_3 C1_3 F2_3 49.5(18) . .
O2_3 S1_3 C1_3 F2_3 170.3(16) . .
O1_3 S1_3 C1_3 F2_3 -64.8(18) . .
O3_3 S1_3 C1_3 F1_3 170.1(12) . .
O2_3 S1_3 C1_3 F1_3 -69.1(14) . .
O1_3 S1_3 C1_3 F1_3 55.8(15) . .
O3_3 S1_3 C1_3 F3_3 -69.7(16) . .
O2_3 S1_3 C1_3 F3_3 51.1(16) . .
O1_3 S1_3 C1_3 F3_3 176.0(15) . .
O1_4 S1_4 C1_4 F1_4 177(2) . .
O3_4 S1_4 C1_4 F1_4 62(3) . .
O2_4 S1_4 C1_4 F1_4 -59(3) . .
O1_4 S1_4 C1_4 F2_4 60(3) . .
O3_4 S1_4 C1_4 F2_4 -55(3) . .
O2_4 S1_4 C1_4 F2_4 -176(3) . .
O1_4 S1_4 C1_4 F3_4 -61(2) . .
O3_4 S1_4 C1_4 F3_4 -177(3) . .
O2_4 S1_4 C1_4 F3_4 62(3) . .
O1_5 S1_5 C1_5 F1_5 162(2) . .
O2_5 S1_5 C1_5 F1_5 -62(2) . .
O3_5 S1_5 C1_5 F1_5 51(2) . .
O1_5 S1_5 C1_5 F3_5 -74(2) . .
O2_5 S1_5 C1_5 F3_5 62(2) . .
O3_5 S1_5 C1_5 F3_5 174(3) . .
O1_5 S1_5 C1_5 F2_5 54(2) . .
O2_5 S1_5 C1_5 F2_5 -170(2) . .
O3_5 S1_5 C1_5 F2_5 -57(2) . .
O1_6 S1_6 C1_6 F1_6 63(2) . .
O2_6 S1_6 C1_6 F1_6 -73(2) . .
O3_6 S1_6 C1_6 F1_6 176(2) . .
O1_6 S1_6 C1_6 F2_6 -58(2) . .
O2_6 S1_6 C1_6 F2_6 167(2) . .
O3_6 S1_6 C1_6 F2_6 55(2) . .
O1_6 S1_6 C1_6 F3_6 -177(2) . .
O2_6 S1_6 C1_6 F3_6 48(2) . .
O3_6 S1_6 C1_6 F3_6 -63(2) . .
O1_7 S1_7 C1_7 F1_7 167(2) . .
O1_7 S1_7 C1_7 F1_7 47(2) 3_575 .
O1_7 S1_7 C1_7 F1_7 -73(2) 2_775 .
O1_7 S1_7 C1_7 F1_7 47(2) . 2_775
O1_7 S1_7 C1_7 F1_7 -73(2) 3_575 2_775
O1_7 S1_7 C1_7 F1_7 167(2) 2_775 2_775
O1_7 S1_7 C1_7 F1_7 -73(2) . 3_575
O1_7 S1_7 C1_7 F1_7 167(2) 3_575 3_575
O1_7 S1_7 C1_7 F1_7 47(2) 2_775 3_575
